data_7015476
loop_
_publ_author_name
'Zhang, Qiong'
'Song, Wen-Li'
'Showkot Hossain, A. M.'
'Liu, Zhao-Di'
'Hu, Gui-Ju'
'Tian, Yu-Peng'
'Wu, Jie-Ying'
'Jin, Bao-Kang'
'Zhou, Hong-Ping'
'Yang, Jia-Xiang'
'Zhang, Sheng-Yi'

_publ_section_title
;
 Synthesis, crystal structure, electrochemistry and in situ FTIR
 spectroelectrochemistry of a bisferrocene pyrazole derivative.
;
_journal_issue 14
_journal_name_full 'Dalton transactions (Cambridge, England : 2003)'
_journal_page_first 3510
_journal_page_last 3516
_journal_paper_doi 10.1039/c0dt01648a
_journal_volume 40
_journal_year 2011
_chemical_formula_sum 'C29 H22 F6 Fe2 N4'
_chemical_formula_weight 652.21
_chemical_name_systematic
;
?
;
_space_group_IT_number 61
_symmetry_cell_setting orthorhombic
_symmetry_space_group_name_Hall '-P 2ac 2ab'
_symmetry_space_group_name_H-M 'P b c a'
_atom_sites_solution_hydrogens geom
_atom_sites_solution_primary direct
_atom_sites_solution_secondary difmap
_audit_creation_method SHELXL-97
_cell_angle_alpha 90.00
_cell_angle_beta 90.00
_cell_angle_gamma 90.00
_cell_formula_units_Z 8
_cell_length_a 12.2286(9)
_cell_length_b 17.4493(13)
_cell_length_c 25.3574(19)
_cell_measurement_reflns_used 7122
_cell_measurement_temperature 298(2)
_cell_measurement_theta_max 24.36
_cell_measurement_theta_min 2.19
_cell_volume 5410.8(7)
_computing_cell_refinement 'Bruker SMART'
_computing_data_collection 'Bruker SMART'
_computing_data_reduction 'Bruker SAINT'
_computing_molecular_graphics 'Bruker SHELXTL'
_computing_publication_material 'Bruker SHELXTL'
_computing_structure_refinement 'SHELXL-97 (Sheldrick, 1997)'
_computing_structure_solution 'SHELXS-97 (Sheldrick, 1990)'
_diffrn_ambient_temperature 298(2)
_diffrn_measured_fraction_theta_full 1.000
_diffrn_measured_fraction_theta_max 1.000
_diffrn_measurement_device_type 'CCD area detector'
_diffrn_measurement_method 'phi and omega scans'
_diffrn_radiation_monochromator graphite
_diffrn_radiation_source 'fine-focus sealed tube'
_diffrn_radiation_type MoK\a
_diffrn_radiation_wavelength 0.71073
_diffrn_reflns_av_R_equivalents 0.0385
_diffrn_reflns_av_sigmaI/netI 0.0289
_diffrn_reflns_limit_h_max 14
_diffrn_reflns_limit_h_min -14
_diffrn_reflns_limit_k_max 20
_diffrn_reflns_limit_k_min -12
_diffrn_reflns_limit_l_max 26
_diffrn_reflns_limit_l_min -30
_diffrn_reflns_number 27043
_diffrn_reflns_theta_full 25.00
_diffrn_reflns_theta_max 25.00
_diffrn_reflns_theta_min 2.19
_exptl_absorpt_coefficient_mu 1.141
_exptl_absorpt_correction_T_max 0.8945
_exptl_absorpt_correction_T_min 0.7260
_exptl_absorpt_correction_type multi-scan
_exptl_absorpt_process_details sadabs
_exptl_crystal_colour red
_exptl_crystal_density_diffrn 1.601
_exptl_crystal_density_method 'not measured'
_exptl_crystal_description diamond
_exptl_crystal_F_000 2640
_exptl_crystal_size_max 0.30
_exptl_crystal_size_mid 0.20
_exptl_crystal_size_min 0.10
_refine_diff_density_max 0.542
_refine_diff_density_min -0.398
_refine_diff_density_rms 0.059
_refine_ls_extinction_method none
_refine_ls_goodness_of_fit_ref 1.170
_refine_ls_hydrogen_treatment constr
_refine_ls_matrix_type full
_refine_ls_number_parameters 426
_refine_ls_number_reflns 4770
_refine_ls_number_restraints 558
_refine_ls_restrained_S_all 1.336
_refine_ls_R_factor_all 0.0572
_refine_ls_R_factor_gt 0.0424
_refine_ls_shift/su_max 0.001
_refine_ls_shift/su_mean 0.000
_refine_ls_structure_factor_coef Fsqd
_refine_ls_weighting_details 'calc w=1/[\s^2^(Fo^2^)+(0.1000P)^2^+0.1339P] where P=(Fo^2^+2Fc^2^)/3'
_refine_ls_weighting_scheme calc
_refine_ls_wR_factor_gt 0.1417
_refine_ls_wR_factor_ref 0.1563
_reflns_number_gt 3778
_reflns_number_total 4770
_reflns_threshold_expression >2sigma(I)
_cod_data_source_file c0dt01648a.txt
_cod_data_source_block t619
_cod_depositor_comments
;
The following automatic conversions were performed:
'_symmetry_cell_setting' value 'Orthorhombic' changed to 'orthorhombic'
according to '/home/saulius/struct/CIF-dictionaries/cif_core.dic'
dictionary named 'cif_core.dic' version 2.4.1 from 2010-06-29.

Automatic conversion script
Id: cif_fix_enum 1555 2011-01-17 13:19:09Z saulius 
;
_cod_original_sg_symbol_H-M Pbca
_cod_database_code 7015476

loop_
_symmetry_equiv_pos_as_xyz
'x, y, z'
'-x+1/2, -y, z+1/2'
'x+1/2, -y+1/2, -z'
'-x, y+1/2, -z+1/2'
'-x, -y, -z'
'x-1/2, y, -z-1/2'
'-x-1/2, y-1/2, z'
'x, -y-1/2, z-1/2'

loop_
_atom_site_label
_atom_site_type_symbol
_atom_site_fract_x
_atom_site_fract_y
_atom_site_fract_z
_atom_site_U_iso_or_equiv
_atom_site_adp_type
_atom_site_occupancy
_atom_site_symmetry_multiplicity
_atom_site_calc_flag
_atom_site_refinement_flags
_atom_site_disorder_assembly
_atom_site_disorder_group
C1 C -0.0206(5) 1.0732(3) 0.3082(2) 0.0810(14) Uani 1 1 d U . .
C2 C 0.0291(3) 1.0638(2) 0.36128(18) 0.0549(10) Uani 1 1 d U B .
C5 C 0.2107(4) 0.9620(3) 0.44065(17) 0.0688(13) Uani 1 1 d U A .
H3A H 0.2260 0.9749 0.4771 0.083 Uiso 1 1 calc R . .
H3B H 0.1791 0.9111 0.4399 0.083 Uiso 1 1 calc R . .
C3 C 0.0083(3) 1.1038(2) 0.40686(18) 0.0571(10) Uani 1 1 d U . .
H4 H -0.0416 1.1436 0.4112 0.069 Uiso 1 1 calc R B .
C4 C 0.0763(3) 1.0732(2) 0.44514(16) 0.0466(9) Uani 1 1 d U B .
C6 C 0.0847(3) 1.0953(2) 0.50024(17) 0.0555(10) Uani 1 1 d U . .
C7 C 0.0349(4) 1.1647(3) 0.5192(2) 0.0712(13) Uani 1 1 d U B .
H7 H -0.0042 1.2024 0.4976 0.085 Uiso 1 1 calc R . .
C8 C 0.0527(4) 1.1700(3) 0.5730(2) 0.0841(16) Uani 1 1 d U . .
H8 H 0.0279 1.2119 0.5958 0.101 Uiso 1 1 calc R B .
C9 C 0.1105(5) 1.1056(3) 0.58924(19) 0.0807(14) Uani 1 1 d U B .
H9 H 0.1339 1.0949 0.6255 0.097 Uiso 1 1 calc R . .
C10 C 0.1328(4) 1.0588(3) 0.54446(17) 0.0670(12) Uani 1 1 d U B .
H10 H 0.1729 1.0102 0.5443 0.080 Uiso 1 1 calc R . .
C11 C 0.3135(4) 1.1945(3) 0.4805(2) 0.0728(13) Uani 1 1 d U . .
H11 H 0.3156 1.1775 0.4436 0.087 Uiso 1 1 calc R B .
C12 C 0.3623(4) 1.1580(3) 0.5226(2) 0.0721(13) Uani 1 1 d U B .
H12 H 0.4045 1.1103 0.5206 0.087 Uiso 1 1 calc R . .
C13 C 0.2600(4) 1.2594(3) 0.4994(2) 0.0815(14) Uani 1 1 d U B .
H13 H 0.2191 1.2967 0.4782 0.098 Uiso 1 1 calc R . .
C14 C 0.3407(4) 1.1990(3) 0.5683(2) 0.0733(13) Uani 1 1 d U . .
H14 H 0.3656 1.1852 0.6038 0.088 Uiso 1 1 calc R B .
C15 C 0.2766(4) 1.2622(3) 0.5557(2) 0.0777(14) Uani 1 1 d U B .
H15 H 0.2503 1.3019 0.5800 0.093 Uiso 1 1 calc R . .
C16 C 0.5630(5) 1.0554(4) 0.3873(3) 0.0990(17) Uani 1 1 d U . .
C17 C 0.4674(4) 1.0025(3) 0.3883(2) 0.0707(12) Uani 1 1 d U A .
C18 C 0.4514(3) 0.9354(2) 0.36052(17) 0.0606(11) Uani 1 1 d U . .
H18 H 0.4994 0.9126 0.3368 0.073 Uiso 1 1 calc R A .
C19 C 0.3495(3) 0.9092(2) 0.37521(15) 0.0514(9) Uani 1 1 d U A .
C20 C 0.2918(3) 0.8400(2) 0.36031(15) 0.0494(9) Uani 1 1 d U . .
C21 C 0.1781(3) 0.8276(2) 0.35080(17) 0.0547(10) Uani 1 1 d U A .
H21 H 0.1207 0.8667 0.3524 0.066 Uiso 1 1 calc R . .
C22 C 0.1626(4) 0.7499(2) 0.33815(17) 0.0604(11) Uani 1 1 d U . .
H22 H 0.0925 0.7258 0.3294 0.072 Uiso 1 1 calc R A .
C23 C 0.2646(4) 0.7126(2) 0.33966(18) 0.0622(11) Uani 1 1 d U A .
H23 H 0.2776 0.6583 0.3321 0.075 Uiso 1 1 calc R . .
C24 C 0.3445(4) 0.7668(2) 0.35317(16) 0.0543(9) Uani 1 1 d U A .
H24 H 0.4230 0.7568 0.3567 0.065 Uiso 1 1 calc R . .
C25 C 0.3759(7) 0.8046(6) 0.2258(2) 0.114(2) Uani 1 1 d U . .
H25 H 0.4539 0.7920 0.2273 0.137 Uiso 1 1 calc R A .
C26 C 0.2898(7) 0.7550(5) 0.2132(2) 0.107(2) Uani 1 1 d U A .
H26 H 0.2970 0.7004 0.2048 0.129 Uiso 1 1 calc R . .
C27 C 0.1945(6) 0.7953(4) 0.2140(2) 0.0942(18) Uani 1 1 d U . .
H27 H 0.1216 0.7750 0.2063 0.113 Uiso 1 1 calc R A .
C28 C 0.2189(7) 0.8692(4) 0.2270(2) 0.1048(19) Uani 1 1 d U A .
H28 H 0.1666 0.9115 0.2300 0.126 Uiso 1 1 calc R . .
C29 C 0.3296(7) 0.8741(5) 0.2345(2) 0.112(2) Uani 1 1 d U A .
H29 H 0.3694 0.9209 0.2438 0.134 Uiso 1 1 calc R . .
F4 F 0.5494(7) 1.1176(5) 0.3611(5) 0.136(3) Uani 0.639(11) 1 d PU A 1
F5 F 0.6505(6) 1.0199(5) 0.3689(5) 0.124(3) Uani 0.639(11) 1 d PU A 1
F6 F 0.5989(8) 1.0657(6) 0.4404(4) 0.140(3) Uani 0.639(11) 1 d PU A 1
F2 F -0.0032(6) 1.1409(3) 0.2874(2) 0.117(2) Uani 0.807(7) 1 d PU B 1
F1 F -0.1295(4) 1.0624(4) 0.3103(2) 0.1200(19) Uani 0.807(7) 1 d PU B 1
F3 F 0.0132(5) 1.0230(3) 0.27247(19) 0.1132(18) Uani 0.807(7) 1 d PU B 1
F4' F 0.5369(11) 1.1252(7) 0.3980(7) 0.109(4) Uani 0.361(11) 1 d PU A 2
F5' F 0.6197(15) 1.0499(10) 0.3382(7) 0.138(4) Uani 0.361(11) 1 d PU A 2
F6' F 0.6401(12) 1.0409(10) 0.4157(9) 0.128(4) Uani 0.361(11) 1 d PU A 2
F2' F 0.0541(18) 1.0868(16) 0.2745(8) 0.105(5) Uani 0.193(7) 1 d PU B 2
F1' F -0.0735(19) 1.1434(12) 0.3131(9) 0.104(5) Uani 0.193(7) 1 d PU B 2
F3' F -0.073(2) 1.0220(14) 0.2943(9) 0.108(5) Uani 0.193(7) 1 d PU B 2
Fe1 Fe 0.19775(4) 1.16543(3) 0.53475(2) 0.0460(2) Uani 1 1 d . B .
Fe2 Fe 0.26664(5) 0.79938(3) 0.28589(2) 0.0500(2) Uani 1 1 d . A .
N1 N 0.1323(3) 1.01654(19) 0.41940(13) 0.0537(8) Uani 1 1 d . . .
N2 N 0.1043(3) 1.0098(2) 0.36795(13) 0.0587(9) Uani 1 1 d . B .
N3 N 0.3118(3) 0.9619(2) 0.41111(15) 0.0618(10) Uani 1 1 d . . .
N4 N 0.3836(3) 1.0196(2) 0.41898(18) 0.0804(13) Uani 1 1 d . A .

loop_
_atom_site_aniso_label
_atom_site_aniso_U_11
_atom_site_aniso_U_22
_atom_site_aniso_U_33
_atom_site_aniso_U_23
_atom_site_aniso_U_13
_atom_site_aniso_U_12
C1 0.085(3) 0.057(3) 0.102(4) 0.008(3) -0.032(3) -0.010(3)
C2 0.050(2) 0.0371(18) 0.078(3) 0.0024(19) -0.0119(19) -0.0041(16)
C5 0.075(3) 0.085(3) 0.045(2) -0.004(2) 0.001(2) 0.041(2)
C3 0.042(2) 0.0389(19) 0.091(3) 0.003(2) 0.0035(19) 0.0018(16)
C4 0.0343(18) 0.0370(18) 0.068(2) -0.0086(17) 0.0124(16) -0.0058(15)
C6 0.047(2) 0.049(2) 0.071(2) -0.0119(19) 0.0216(18) -0.0126(17)
C7 0.047(2) 0.070(3) 0.096(3) -0.032(2) 0.016(2) -0.006(2)
C8 0.071(3) 0.088(3) 0.093(3) -0.036(3) 0.040(3) -0.023(3)
C9 0.104(4) 0.081(3) 0.057(2) -0.005(2) 0.031(2) -0.037(3)
C10 0.093(3) 0.050(2) 0.058(2) -0.0015(19) 0.024(2) -0.017(2)
C11 0.071(3) 0.091(3) 0.057(2) 0.002(2) 0.012(2) -0.037(3)
C12 0.050(2) 0.088(3) 0.078(3) -0.011(3) 0.012(2) -0.011(2)
C13 0.076(3) 0.069(3) 0.099(3) 0.025(3) -0.007(3) -0.029(2)
C14 0.057(3) 0.100(3) 0.063(3) -0.006(2) -0.004(2) -0.016(3)
C15 0.068(3) 0.072(3) 0.093(3) -0.021(3) 0.009(2) -0.026(2)
C16 0.075(3) 0.088(4) 0.134(4) -0.013(4) -0.020(3) 0.001(3)
C17 0.056(2) 0.068(3) 0.088(3) -0.012(2) -0.014(2) 0.012(2)
C18 0.049(2) 0.063(2) 0.070(2) -0.008(2) 0.0003(19) 0.0094(19)
C19 0.048(2) 0.057(2) 0.050(2) -0.0033(18) -0.0038(16) 0.0177(18)
C20 0.051(2) 0.055(2) 0.043(2) 0.0041(17) 0.0062(15) 0.0127(17)
C21 0.048(2) 0.059(2) 0.057(2) 0.0039(19) 0.0123(18) 0.0059(18)
C22 0.059(2) 0.056(2) 0.067(2) 0.014(2) 0.0125(19) -0.0051(19)
C23 0.073(3) 0.051(2) 0.062(3) 0.011(2) 0.010(2) 0.010(2)
C24 0.057(2) 0.053(2) 0.053(2) 0.0070(19) 0.0055(18) 0.0160(19)
C25 0.103(4) 0.179(6) 0.059(3) 0.019(4) 0.025(3) -0.001(4)
C26 0.154(5) 0.117(5) 0.052(3) -0.012(3) 0.015(3) 0.016(4)
C27 0.113(4) 0.114(4) 0.056(3) 0.005(3) -0.013(3) -0.018(4)
C28 0.149(5) 0.102(4) 0.063(3) 0.024(3) -0.014(3) 0.016(4)
C29 0.144(5) 0.129(4) 0.062(3) 0.032(3) -0.006(3) -0.066(4)
F4 0.112(4) 0.106(5) 0.191(7) 0.050(5) -0.010(5) -0.013(4)
F5 0.077(4) 0.124(5) 0.171(7) -0.018(5) 0.007(4) 0.000(3)
F6 0.114(5) 0.154(6) 0.151(6) -0.050(5) -0.030(4) -0.038(4)
F2 0.154(5) 0.078(3) 0.120(4) 0.039(3) -0.061(3) -0.031(3)
F1 0.066(3) 0.154(4) 0.140(4) -0.003(3) -0.047(3) -0.003(3)
F3 0.136(4) 0.120(4) 0.083(3) -0.020(3) -0.039(3) 0.029(3)
F4' 0.102(6) 0.066(5) 0.158(8) -0.011(6) 0.001(6) -0.011(4)
F5' 0.121(7) 0.143(8) 0.149(8) 0.001(7) 0.017(7) -0.044(6)
F6' 0.092(7) 0.136(8) 0.156(8) 0.009(7) -0.031(7) -0.008(6)
F2' 0.112(8) 0.119(9) 0.085(7) 0.010(7) -0.031(7) 0.003(8)
F1' 0.108(8) 0.087(8) 0.116(8) 0.030(7) -0.030(7) 0.036(7)
F3' 0.109(9) 0.105(8) 0.109(8) -0.006(7) -0.031(7) -0.021(8)
Fe1 0.0460(4) 0.0464(4) 0.0455(4) -0.0024(2) 0.0111(2) -0.0073(2)
Fe2 0.0551(4) 0.0527(4) 0.0420(4) 0.0048(2) 0.0045(2) -0.0005(3)
N1 0.0487(18) 0.0547(19) 0.058(2) -0.0110(16) -0.0033(15) 0.0149(16)
N2 0.070(2) 0.0503(19) 0.056(2) -0.0063(16) -0.0133(17) 0.0089(17)
N3 0.050(2) 0.075(2) 0.060(2) -0.0185(19) -0.0055(16) 0.0217(18)
N4 0.065(2) 0.075(3) 0.101(3) -0.034(2) -0.027(2) 0.019(2)

loop_
_atom_type_symbol
_atom_type_description
_atom_type_scat_dispersion_real
_atom_type_scat_dispersion_imag
_atom_type_scat_source
C C 0.0033 0.0016 'International Tables Vol C Tables 4.2.6.8 and 6.1.1.4'
H H 0.0000 0.0000 'International Tables Vol C Tables 4.2.6.8 and 6.1.1.4'
N N 0.0061 0.0033 'International Tables Vol C Tables 4.2.6.8 and 6.1.1.4'
F F 0.0171 0.0103 'International Tables Vol C Tables 4.2.6.8 and 6.1.1.4'
Fe Fe 0.3463 0.8444 'International Tables Vol C Tables 4.2.6.8 and 6.1.1.4'

loop_
_geom_angle_atom_site_label_1
_geom_angle_atom_site_label_2
_geom_angle_atom_site_label_3
_geom_angle
_geom_angle_site_symmetry_1
_geom_angle_site_symmetry_3
_geom_angle_publ_flag
F3' C1 F2' 109.8(18) . . ?
F3' C1 F2 131.5(12) . . ?
F2' C1 F2 56.3(11) . . ?
F3' C1 F3 57.0(15) . . ?
F2' C1 F3 56.0(12) . . ?
F2 C1 F3 105.6(6) . . ?
F3' C1 F1 49.7(15) . . ?
F2' C1 F1 139.7(10) . . ?
F2 C1 F1 107.6(6) . . ?
F3 C1 F1 104.1(5) . . ?
F3' C1 F1' 116.7(17) . . ?
F2' C1 F1' 103.2(15) . . ?
F2 C1 F1' 47.0(9) . . ?
F3 C1 F1' 141.9(10) . . ?
F1 C1 F1' 70.1(11) . . ?
F3' C1 C2 114.8(12) . . ?
F2' C1 C2 109.5(9) . . ?
F2 C1 C2 113.5(4) . . ?
F3 C1 C2 114.7(5) . . ?
F1 C1 C2 110.7(5) . . ?
F1' C1 C2 102.0(10) . . ?
N2 C2 C3 112.4(4) . . ?
N2 C2 C1 118.5(4) . . ?
C3 C2 C1 129.0(4) . . ?
N3 C5 N1 111.9(4) . . ?
N3 C5 H3A 109.2 . . ?
N1 C5 H3A 109.2 . . ?
N3 C5 H3B 109.2 . . ?
N1 C5 H3B 109.2 . . ?
H3A C5 H3B 107.9 . . ?
C2 C3 C4 106.4(3) . . ?
C2 C3 H4 126.8 . . ?
C4 C3 H4 126.8 . . ?
N1 C4 C3 104.2(3) . . ?
N1 C4 C6 127.9(4) . . ?
C3 C4 C6 127.9(4) . . ?
C10 C6 C7 106.8(4) . . ?
C10 C6 C4 132.1(4) . . ?
C7 C6 C4 121.0(4) . . ?
C10 C6 Fe1 69.5(3) . . ?
C7 C6 Fe1 68.8(2) . . ?
C4 C6 Fe1 128.3(3) . . ?
C8 C7 C6 108.6(5) . . ?
C8 C7 Fe1 69.8(3) . . ?
C6 C7 Fe1 69.8(2) . . ?
C8 C7 H7 125.7 . . ?
C6 C7 H7 125.7 . . ?
Fe1 C7 H7 125.7 . . ?
C7 C8 C9 108.6(4) . . ?
C7 C8 Fe1 70.3(3) . . ?
C9 C8 Fe1 70.4(3) . . ?
C7 C8 H8 125.7 . . ?
C9 C8 H8 125.7 . . ?
Fe1 C8 H8 125.7 . . ?
C8 C9 C10 108.9(5) . . ?
C8 C9 Fe1 69.5(3) . . ?
C10 C9 Fe1 69.7(2) . . ?
C8 C9 H9 125.5 . . ?
C10 C9 H9 125.5 . . ?
Fe1 C9 H9 125.5 . . ?
C6 C10 C9 107.0(5) . . ?
C6 C10 Fe1 69.8(2) . . ?
C9 C10 Fe1 69.4(2) . . ?
C6 C10 H10 126.5 . . ?
C9 C10 H10 126.5 . . ?
Fe1 C10 H10 126.5 . . ?
C12 C11 C13 108.2(5) . . ?
C12 C11 Fe1 70.3(3) . . ?
C13 C11 Fe1 69.1(3) . . ?
C12 C11 H11 125.9 . . ?
C13 C11 H11 125.9 . . ?
Fe1 C11 H11 125.9 . . ?
C11 C12 C14 109.0(5) . . ?
C11 C12 Fe1 70.2(3) . . ?
C14 C12 Fe1 69.7(3) . . ?
C11 C12 H12 125.5 . . ?
C14 C12 H12 125.5 . . ?
Fe1 C12 H12 125.5 . . ?
C11 C13 C15 107.6(5) . . ?
C11 C13 Fe1 70.7(3) . . ?
C15 C13 Fe1 69.0(3) . . ?
C11 C13 H13 126.2 . . ?
C15 C13 H13 126.2 . . ?
Fe1 C13 H13 126.2 . . ?
C12 C14 C15 109.0(5) . . ?
C12 C14 Fe1 70.4(3) . . ?
C15 C14 Fe1 69.4(3) . . ?
C12 C14 H14 125.5 . . ?
C15 C14 H14 125.5 . . ?
Fe1 C14 H14 125.5 . . ?
C14 C15 C13 106.2(5) . . ?
C14 C15 Fe1 70.5(3) . . ?
C13 C15 Fe1 69.1(3) . . ?
C14 C15 H15 126.9 . . ?
C13 C15 H15 126.9 . . ?
Fe1 C15 H15 126.9 . . ?
F6' C16 F4 125.7(10) . . ?
F6' C16 F4' 105.3(12) . . ?
F4 C16 F4' 43.7(6) . . ?
F6' C16 F5 58.8(10) . . ?
F4 C16 F5 108.6(9) . . ?
F4' C16 F5 135.9(9) . . ?
F6' C16 F5' 97.3(12) . . ?
F4 C16 F5' 70.6(9) . . ?
F4' C16 F5' 111.6(11) . . ?
F5 C16 F5' 43.0(7) . . ?
F6' C16 F6 39.4(10) . . ?
F4 C16 F6 114.9(8) . . ?
F4' C16 F6 75.9(9) . . ?
F5 C16 F6 98.2(7) . . ?
F5' C16 F6 133.0(10) . . ?
F6' C16 C17 118.1(9) . . ?
F4 C16 C17 115.5(6) . . ?
F4' C16 C17 112.8(8) . . ?
F5 C16 C17 110.6(6) . . ?
F5' C16 C17 110.8(8) . . ?
F6 C16 C17 107.6(7) . . ?
N4 C17 C18 112.4(4) . . ?
N4 C17 C16 118.7(5) . . ?
C18 C17 C16 128.9(5) . . ?
C19 C18 C17 105.8(4) . . ?
C19 C18 H18 127.1 . . ?
C17 C18 H18 127.1 . . ?
N3 C19 C18 105.1(4) . . ?
N3 C19 C20 124.6(4) . . ?
C18 C19 C20 130.2(4) . . ?
C21 C20 C24 106.3(4) . . ?
C21 C20 C19 130.2(3) . . ?
C24 C20 C19 123.6(4) . . ?
C21 C20 Fe2 69.1(2) . . ?
C24 C20 Fe2 69.1(2) . . ?
C19 C20 Fe2 127.2(3) . . ?
C22 C21 C20 108.5(4) . . ?
C22 C21 Fe2 69.7(2) . . ?
C20 C21 Fe2 69.8(2) . . ?
C22 C21 H21 125.8 . . ?
C20 C21 H21 125.8 . . ?
Fe2 C21 H21 125.8 . . ?
C21 C22 C23 108.6(4) . . ?
C21 C22 Fe2 69.8(2) . . ?
C23 C22 Fe2 70.0(2) . . ?
C21 C22 H22 125.7 . . ?
C23 C22 H22 125.7 . . ?
Fe2 C22 H22 125.7 . . ?
C24 C23 C22 108.2(4) . . ?
C24 C23 Fe2 69.8(2) . . ?
C22 C23 Fe2 69.5(2) . . ?
C24 C23 H23 125.9 . . ?
C22 C23 H23 125.9 . . ?
Fe2 C23 H23 125.9 . . ?
C23 C24 C20 108.4(4) . . ?
C23 C24 Fe2 70.0(2) . . ?
C20 C24 Fe2 69.4(2) . . ?
C23 C24 H24 125.8 . . ?
C20 C24 H24 125.8 . . ?
Fe2 C24 H24 125.8 . . ?
C29 C25 C26 106.0(7) . . ?
C29 C25 Fe2 69.1(4) . . ?
C26 C25 Fe2 69.4(4) . . ?
C29 C25 H25 127.0 . . ?
C26 C25 H25 127.0 . . ?
Fe2 C25 H25 127.0 . . ?
C27 C26 C25 108.7(8) . . ?
C27 C26 Fe2 70.6(4) . . ?
C25 C26 Fe2 70.1(4) . . ?
C27 C26 H26 125.6 . . ?
C25 C26 H26 125.6 . . ?
Fe2 C26 H26 125.6 . . ?
C26 C27 C28 107.8(7) . . ?
C26 C27 Fe2 70.1(4) . . ?
C28 C27 Fe2 69.8(3) . . ?
C26 C27 H27 126.1 . . ?
C28 C27 H27 126.1 . . ?
Fe2 C27 H27 126.1 . . ?
C27 C28 C29 108.0(7) . . ?
C27 C28 Fe2 70.7(4) . . ?
C29 C28 Fe2 69.5(3) . . ?
C27 C28 H28 126.0 . . ?
C29 C28 H28 126.0 . . ?
Fe2 C28 H28 126.0 . . ?
C25 C29 C28 109.5(7) . . ?
C25 C29 Fe2 71.5(4) . . ?
C28 C29 Fe2 70.6(3) . . ?
C25 C29 H29 125.2 . . ?
C28 C29 H29 125.2 . . ?
Fe2 C29 H29 125.2 . . ?
C15 Fe1 C13 41.9(2) . . ?
C15 Fe1 C8 105.1(2) . . ?
C13 Fe1 C8 120.8(3) . . ?
C15 Fe1 C7 121.7(2) . . ?
C13 Fe1 C7 106.8(2) . . ?
C8 Fe1 C7 39.9(2) . . ?
C15 Fe1 C14 40.2(2) . . ?
C13 Fe1 C14 68.1(2) . . ?
C8 Fe1 C14 122.9(2) . . ?
C7 Fe1 C14 158.0(2) . . ?
C15 Fe1 C9 120.1(2) . . ?
C13 Fe1 C9 156.5(3) . . ?
C8 Fe1 C9 40.1(2) . . ?
C7 Fe1 C9 67.3(2) . . ?
C14 Fe1 C9 108.4(2) . . ?
C15 Fe1 C10 156.8(2) . . ?
C13 Fe1 C10 160.5(2) . . ?
C8 Fe1 C10 68.7(2) . . ?
C7 Fe1 C10 68.6(2) . . ?
C14 Fe1 C10 123.3(2) . . ?
C9 Fe1 C10 40.97(18) . . ?
C15 Fe1 C11 68.7(2) . . ?
C13 Fe1 C11 40.2(2) . . ?
C8 Fe1 C11 157.3(3) . . ?
C7 Fe1 C11 123.5(2) . . ?
C14 Fe1 C11 67.2(2) . . ?
C9 Fe1 C11 161.9(3) . . ?
C10 Fe1 C11 125.4(2) . . ?
C15 Fe1 C12 67.8(2) . . ?
C13 Fe1 C12 67.2(2) . . ?
C8 Fe1 C12 160.1(2) . . ?
C7 Fe1 C12 159.7(2) . . ?
C14 Fe1 C12 39.9(2) . . ?
C9 Fe1 C12 126.0(2) . . ?
C10 Fe1 C12 110.2(2) . . ?
C11 Fe1 C12 39.5(2) . . ?
C15 Fe1 C6 159.7(2) . . ?
C13 Fe1 C6 123.4(2) . . ?
C8 Fe1 C6 68.63(18) . . ?
C7 Fe1 C6 41.37(16) . . ?
C14 Fe1 C6 159.2(2) . . ?
C9 Fe1 C6 68.20(19) . . ?
C10 Fe1 C6 40.65(19) . . ?
C11 Fe1 C6 109.24(19) . . ?
C12 Fe1 C6 124.37(18) . . ?
C29 Fe2 C28 39.9(3) . . ?
C29 Fe2 C26 66.5(3) . . ?
C28 Fe2 C26 66.1(3) . . ?
C29 Fe2 C27 66.7(3) . . ?
C28 Fe2 C27 39.5(3) . . ?
C26 Fe2 C27 39.3(3) . . ?
C29 Fe2 C25 39.4(3) . . ?
C28 Fe2 C25 66.8(3) . . ?
C26 Fe2 C25 40.5(3) . . ?
C27 Fe2 C25 67.2(3) . . ?
C29 Fe2 C22 160.9(3) . . ?
C28 Fe2 C22 124.1(3) . . ?
C26 Fe2 C22 121.4(3) . . ?
C27 Fe2 C22 107.4(2) . . ?
C25 Fe2 C22 157.3(3) . . ?
C29 Fe2 C21 125.2(3) . . ?
C28 Fe2 C21 107.5(3) . . ?
C26 Fe2 C21 155.2(3) . . ?
C27 Fe2 C21 120.4(3) . . ?
C25 Fe2 C21 161.6(3) . . ?
C22 Fe2 C21 40.51(17) . . ?
C29 Fe2 C24 123.3(2) . . ?
C28 Fe2 C24 157.9(3) . . ?
C26 Fe2 C24 126.4(3) . . ?
C27 Fe2 C24 161.5(2) . . ?
C25 Fe2 C24 109.5(3) . . ?
C22 Fe2 C24 68.11(18) . . ?
C21 Fe2 C24 68.75(17) . . ?
C29 Fe2 C23 157.9(3) . . ?
C28 Fe2 C23 160.4(3) . . ?
C26 Fe2 C23 109.1(3) . . ?
C27 Fe2 C23 124.8(2) . . ?
C25 Fe2 C23 123.0(3) . . ?
C22 Fe2 C23 40.48(18) . . ?
C21 Fe2 C23 68.34(17) . . ?
C24 Fe2 C23 40.28(18) . . ?
C29 Fe2 C20 108.6(2) . . ?
C28 Fe2 C20 121.3(2) . . ?
C26 Fe2 C20 163.1(3) . . ?
C27 Fe2 C20 155.6(3) . . ?
C25 Fe2 C20 125.5(3) . . ?
C22 Fe2 C20 68.78(17) . . ?
C21 Fe2 C20 41.06(16) . . ?
C24 Fe2 C20 41.47(15) . . ?
C23 Fe2 C20 68.94(17) . . ?
N2 N1 C4 113.3(3) . . ?
N2 N1 C5 117.9(3) . . ?
C4 N1 C5 128.8(3) . . ?
C2 N2 N1 103.7(3) . . ?
N4 N3 C19 112.3(4) . . ?
N4 N3 C5 118.5(4) . . ?
C19 N3 C5 129.2(4) . . ?
C17 N4 N3 104.4(4) . . ?

loop_
_geom_bond_atom_site_label_1
_geom_bond_atom_site_label_2
_geom_bond_distance
_geom_bond_site_symmetry_2
_geom_bond_publ_flag
C1 F3' 1.16(2) . ?
C1 F2' 1.27(2) . ?
C1 F2 1.311(7) . ?
C1 F3 1.327(8) . ?
C1 F1 1.346(8) . ?
C1 F1' 1.39(2) . ?
C1 C2 1.485(7) . ?
C2 N2 1.327(5) . ?
C2 C3 1.374(6) . ?
C5 N3 1.445(6) . ?
C5 N1 1.454(5) . ?
C5 H3A 0.9700 . ?
C5 H3B 0.9700 . ?
C3 C4 1.385(6) . ?
C3 H4 0.9300 . ?
C4 N1 1.369(5) . ?
C4 C6 1.453(6) . ?
C6 C10 1.417(7) . ?
C6 C7 1.439(6) . ?
C6 Fe1 2.042(4) . ?
C7 C8 1.383(7) . ?
C7 Fe1 2.030(5) . ?
C7 H7 0.9800 . ?
C8 C9 1.391(8) . ?
C8 Fe1 2.023(5) . ?
C8 H8 0.9800 . ?
C9 C10 1.425(6) . ?
C9 Fe1 2.034(4) . ?
C9 H9 0.9800 . ?
C10 Fe1 2.038(4) . ?
C10 H10 0.9800 . ?
C11 C12 1.379(7) . ?
C11 C13 1.393(8) . ?
C11 Fe1 2.039(4) . ?
C11 H11 0.9800 . ?
C12 C14 1.388(7) . ?
C12 Fe1 2.040(5) . ?
C12 H12 0.9800 . ?
C13 C15 1.444(8) . ?
C13 Fe1 2.018(5) . ?
C13 H13 0.9800 . ?
C14 C15 1.390(8) . ?
C14 Fe1 2.031(5) . ?
C14 H14 0.9800 . ?
C15 Fe1 2.016(5) . ?
C15 H15 0.9800 . ?
C16 F6' 1.213(15) . ?
C16 F4 1.284(9) . ?
C16 F4' 1.289(13) . ?
C16 F5 1.320(9) . ?
C16 F5' 1.427(16) . ?
C16 F6 1.428(11) . ?
C16 C17 1.489(8) . ?
C17 N4 1.321(6) . ?
C17 C18 1.381(6) . ?
C18 C19 1.379(6) . ?
C18 H18 0.9300 . ?
C19 N3 1.373(5) . ?
C19 C20 1.449(6) . ?
C20 C21 1.427(6) . ?
C20 C24 1.442(5) . ?
C20 Fe2 2.039(4) . ?
C21 C22 1.406(6) . ?
C21 Fe2 2.030(4) . ?
C21 H21 0.9800 . ?
C22 C23 1.407(6) . ?
C22 Fe2 2.030(4) . ?
C22 H22 0.9800 . ?
C23 C24 1.402(6) . ?
C23 Fe2 2.038(4) . ?
C23 H23 0.9800 . ?
C24 Fe2 2.035(4) . ?
C24 H24 0.9800 . ?
C25 C29 1.357(10) . ?
C25 C26 1.401(11) . ?
C25 Fe2 2.029(6) . ?
C25 H25 0.9800 . ?
C26 C27 1.360(10) . ?
C26 Fe2 2.020(5) . ?
C26 H26 0.9800 . ?
C27 C28 1.365(10) . ?
C27 Fe2 2.025(6) . ?
C27 H27 0.9800 . ?
C28 C29 1.369(9) . ?
C28 Fe2 2.014(6) . ?
C28 H28 0.9800 . ?
C29 Fe2 1.999(6) . ?
C29 H29 0.9800 . ?
N1 N2 1.354(4) . ?
N3 N4 1.351(5) . ?

loop_
_geom_torsion_atom_site_label_1
_geom_torsion_atom_site_label_2
_geom_torsion_atom_site_label_3
_geom_torsion_atom_site_label_4
_geom_torsion
_geom_torsion_site_symmetry_1
_geom_torsion_site_symmetry_2
_geom_torsion_site_symmetry_3
_geom_torsion_site_symmetry_4
_geom_torsion_publ_flag
F3' C1 C2 N2 66(2) . . . . ?
F2' C1 C2 N2 -57.9(15) . . . . ?
F2 C1 C2 N2 -118.7(7) . . . . ?
F3 C1 C2 N2 2.8(8) . . . . ?
F1 C1 C2 N2 120.2(6) . . . . ?
F1' C1 C2 N2 -166.8(12) . . . . ?
F3' C1 C2 C3 -113.6(19) . . . . ?
F2' C1 C2 C3 122.3(15) . . . . ?
F2 C1 C2 C3 61.5(9) . . . . ?
F3 C1 C2 C3 -177.0(5) . . . . ?
F1 C1 C2 C3 -59.6(7) . . . . ?
F1' C1 C2 C3 13.4(13) . . . . ?
N2 C2 C3 C4 0.5(5) . . . . ?
C1 C2 C3 C4 -179.7(4) . . . . ?
C2 C3 C4 N1 -0.4(4) . . . . ?
C2 C3 C4 C6 -179.4(4) . . . . ?
N1 C4 C6 C10 -14.1(7) . . . . ?
C3 C4 C6 C10 164.7(4) . . . . ?
N1 C4 C6 C7 168.8(4) . . . . ?
C3 C4 C6 C7 -12.4(6) . . . . ?
N1 C4 C6 Fe1 82.4(5) . . . . ?
C3 C4 C6 Fe1 -98.9(5) . . . . ?
C10 C6 C7 C8 0.2(5) . . . . ?
C4 C6 C7 C8 178.0(4) . . . . ?
Fe1 C6 C7 C8 -59.2(3) . . . . ?
C10 C6 C7 Fe1 59.4(3) . . . . ?
C4 C6 C7 Fe1 -122.8(3) . . . . ?
C6 C7 C8 C9 -1.1(5) . . . . ?
Fe1 C7 C8 C9 -60.3(4) . . . . ?
C6 C7 C8 Fe1 59.2(3) . . . . ?
C7 C8 C9 C10 1.5(6) . . . . ?
Fe1 C8 C9 C10 -58.7(3) . . . . ?
C7 C8 C9 Fe1 60.2(3) . . . . ?
C7 C6 C10 C9 0.7(5) . . . . ?
C4 C6 C10 C9 -176.8(4) . . . . ?
Fe1 C6 C10 C9 59.7(3) . . . . ?
C7 C6 C10 Fe1 -59.0(3) . . . . ?
C4 C6 C10 Fe1 123.6(4) . . . . ?
C8 C9 C10 C6 -1.4(6) . . . . ?
Fe1 C9 C10 C6 -60.0(3) . . . . ?
C8 C9 C10 Fe1 58.6(4) . . . . ?
C13 C11 C12 C14 -0.1(6) . . . . ?
Fe1 C11 C12 C14 -59.1(3) . . . . ?
C13 C11 C12 Fe1 58.9(3) . . . . ?
C12 C11 C13 C15 -0.3(5) . . . . ?
Fe1 C11 C13 C15 59.4(3) . . . . ?
C12 C11 C13 Fe1 -59.6(3) . . . . ?
C11 C12 C14 C15 0.5(6) . . . . ?
Fe1 C12 C14 C15 -58.8(3) . . . . ?
C11 C12 C14 Fe1 59.3(3) . . . . ?
C12 C14 C15 C13 -0.7(5) . . . . ?
Fe1 C14 C15 C13 -60.2(3) . . . . ?
C12 C14 C15 Fe1 59.5(3) . . . . ?
C11 C13 C15 C14 0.6(5) . . . . ?
Fe1 C13 C15 C14 61.1(3) . . . . ?
C11 C13 C15 Fe1 -60.5(3) . . . . ?
F6' C16 C17 N4 95.5(15) . . . . ?
F4 C16 C17 N4 -75.8(10) . . . . ?
F4' C16 C17 N4 -27.7(13) . . . . ?
F5 C16 C17 N4 160.3(8) . . . . ?
F5' C16 C17 N4 -153.6(11) . . . . ?
F6 C16 C17 N4 54.0(8) . . . . ?
F6' C16 C17 C18 -85.1(16) . . . . ?
F4 C16 C17 C18 103.6(10) . . . . ?
F4' C16 C17 C18 151.6(11) . . . . ?
F5 C16 C17 C18 -20.4(12) . . . . ?
F5' C16 C17 C18 25.8(14) . . . . ?
F6 C16 C17 C18 -126.6(8) . . . . ?
N4 C17 C18 C19 0.1(6) . . . . ?
C16 C17 C18 C19 -179.3(5) . . . . ?
C17 C18 C19 N3 -0.6(5) . . . . ?
C17 C18 C19 C20 -177.3(4) . . . . ?
N3 C19 C20 C21 40.4(7) . . . . ?
C18 C19 C20 C21 -143.4(5) . . . . ?
N3 C19 C20 C24 -138.3(4) . . . . ?
C18 C19 C20 C24 37.9(7) . . . . ?
N3 C19 C20 Fe2 133.6(4) . . . . ?
C18 C19 C20 Fe2 -50.2(6) . . . . ?
C24 C20 C21 C22 -0.2(4) . . . . ?
C19 C20 C21 C22 -179.1(4) . . . . ?
Fe2 C20 C21 C22 59.2(3) . . . . ?
C24 C20 C21 Fe2 -59.4(3) . . . . ?
C19 C20 C21 Fe2 121.7(4) . . . . ?
C20 C21 C22 C23 0.2(5) . . . . ?
Fe2 C21 C22 C23 59.5(3) . . . . ?
C20 C21 C22 Fe2 -59.2(3) . . . . ?
C21 C22 C23 C24 -0.1(5) . . . . ?
Fe2 C22 C23 C24 59.2(3) . . . . ?
C21 C22 C23 Fe2 -59.3(3) . . . . ?
C22 C23 C24 C20 -0.1(5) . . . . ?
Fe2 C23 C24 C20 58.9(3) . . . . ?
C22 C23 C24 Fe2 -59.0(3) . . . . ?
C21 C20 C24 C23 0.2(4) . . . . ?
C19 C20 C24 C23 179.2(4) . . . . ?
Fe2 C20 C24 C23 -59.3(3) . . . . ?
C21 C20 C24 Fe2 59.5(3) . . . . ?
C19 C20 C24 Fe2 -121.5(4) . . . . ?
C29 C25 C26 C27 0.5(7) . . . . ?
Fe2 C25 C26 C27 60.2(4) . . . . ?
C29 C25 C26 Fe2 -59.8(4) . . . . ?
C25 C26 C27 C28 -0.1(7) . . . . ?
Fe2 C26 C27 C28 59.9(4) . . . . ?
C25 C26 C27 Fe2 -59.9(4) . . . . ?
C26 C27 C28 C29 -0.4(7) . . . . ?
Fe2 C27 C28 C29 59.7(4) . . . . ?
C26 C27 C28 Fe2 -60.1(4) . . . . ?
C26 C25 C29 C28 -0.7(7) . . . . ?
Fe2 C25 C29 C28 -60.7(4) . . . . ?
C26 C25 C29 Fe2 60.0(4) . . . . ?
C27 C28 C29 C25 0.7(7) . . . . ?
Fe2 C28 C29 C25 61.2(4) . . . . ?
C27 C28 C29 Fe2 -60.5(4) . . . . ?
C14 C15 Fe1 C13 -116.9(5) . . . . ?
C14 C15 Fe1 C8 123.6(3) . . . . ?
C13 C15 Fe1 C8 -119.5(4) . . . . ?
C14 C15 Fe1 C7 163.4(3) . . . . ?
C13 C15 Fe1 C7 -79.7(4) . . . . ?
C13 C15 Fe1 C14 116.9(5) . . . . ?
C14 C15 Fe1 C9 83.0(4) . . . . ?
C13 C15 Fe1 C9 -160.1(4) . . . . ?
C14 C15 Fe1 C10 52.7(7) . . . . ?
C13 C15 Fe1 C10 169.6(5) . . . . ?
C14 C15 Fe1 C11 -79.5(3) . . . . ?
C13 C15 Fe1 C11 37.4(3) . . . . ?
C14 C15 Fe1 C12 -36.8(3) . . . . ?
C13 C15 Fe1 C12 80.1(4) . . . . ?
C14 C15 Fe1 C6 -167.6(4) . . . . ?
C13 C15 Fe1 C6 -50.7(7) . . . . ?
C11 C13 Fe1 C15 118.5(5) . . . . ?
C11 C13 Fe1 C8 -163.6(3) . . . . ?
C15 C13 Fe1 C8 77.9(4) . . . . ?
C11 C13 Fe1 C7 -122.4(3) . . . . ?
C15 C13 Fe1 C7 119.0(3) . . . . ?
C11 C13 Fe1 C14 80.2(3) . . . . ?
C15 C13 Fe1 C14 -38.3(3) . . . . ?
C11 C13 Fe1 C9 166.1(5) . . . . ?
C15 C13 Fe1 C9 47.6(7) . . . . ?
C11 C13 Fe1 C10 -49.3(8) . . . . ?
C15 C13 Fe1 C10 -167.8(6) . . . . ?
C15 C13 Fe1 C11 -118.5(5) . . . . ?
C11 C13 Fe1 C12 37.0(3) . . . . ?
C15 C13 Fe1 C12 -81.6(3) . . . . ?
C11 C13 Fe1 C6 -80.2(4) . . . . ?
C15 C13 Fe1 C6 161.3(3) . . . . ?
C7 C8 Fe1 C15 121.7(3) . . . . ?
C9 C8 Fe1 C15 -119.2(3) . . . . ?
C7 C8 Fe1 C13 79.1(4) . . . . ?
C9 C8 Fe1 C13 -161.8(3) . . . . ?
C9 C8 Fe1 C7 119.1(4) . . . . ?
C7 C8 Fe1 C14 161.5(3) . . . . ?
C9 C8 Fe1 C14 -79.4(4) . . . . ?
C7 C8 Fe1 C9 -119.1(4) . . . . ?
C7 C8 Fe1 C10 -81.8(3) . . . . ?
C9 C8 Fe1 C10 37.3(3) . . . . ?
C7 C8 Fe1 C11 51.0(6) . . . . ?
C9 C8 Fe1 C11 170.1(5) . . . . ?
C7 C8 Fe1 C12 -172.3(6) . . . . ?
C9 C8 Fe1 C12 -53.2(7) . . . . ?
C7 C8 Fe1 C6 -38.0(3) . . . . ?
C9 C8 Fe1 C6 81.1(3) . . . . ?
C8 C7 Fe1 C15 -74.8(4) . . . . ?
C6 C7 Fe1 C15 165.3(3) . . . . ?
C8 C7 Fe1 C13 -118.2(4) . . . . ?
C6 C7 Fe1 C13 121.9(3) . . . . ?
C6 C7 Fe1 C8 -119.9(4) . . . . ?
C8 C7 Fe1 C14 -45.3(7) . . . . ?
C6 C7 Fe1 C14 -165.2(5) . . . . ?
C8 C7 Fe1 C9 37.6(3) . . . . ?
C6 C7 Fe1 C9 -82.3(3) . . . . ?
C8 C7 Fe1 C10 81.9(3) . . . . ?
C6 C7 Fe1 C10 -38.0(3) . . . . ?
C8 C7 Fe1 C11 -158.9(3) . . . . ?
C6 C7 Fe1 C11 81.2(4) . . . . ?
C8 C7 Fe1 C12 172.5(6) . . . . ?
C6 C7 Fe1 C12 52.6(7) . . . . ?
C8 C7 Fe1 C6 119.9(4) . . . . ?
C12 C14 Fe1 C15 -120.2(5) . . . . ?
C12 C14 Fe1 C13 -80.2(4) . . . . ?
C15 C14 Fe1 C13 40.0(3) . . . . ?
C12 C14 Fe1 C8 166.5(3) . . . . ?
C15 C14 Fe1 C8 -73.4(4) . . . . ?
C12 C14 Fe1 C7 -160.7(6) . . . . ?
C15 C14 Fe1 C7 -40.5(7) . . . . ?
C12 C14 Fe1 C9 124.6(3) . . . . ?
C15 C14 Fe1 C9 -115.2(3) . . . . ?
C12 C14 Fe1 C10 81.8(4) . . . . ?
C15 C14 Fe1 C10 -158.0(3) . . . . ?
C12 C14 Fe1 C11 -36.6(3) . . . . ?
C15 C14 Fe1 C11 83.5(4) . . . . ?
C15 C14 Fe1 C12 120.2(5) . . . . ?
C12 C14 Fe1 C6 47.7(7) . . . . ?
C15 C14 Fe1 C6 167.9(5) . . . . ?
C8 C9 Fe1 C15 77.1(4) . . . . ?
C10 C9 Fe1 C15 -162.4(3) . . . . ?
C8 C9 Fe1 C13 42.3(7) . . . . ?
C10 C9 Fe1 C13 162.8(5) . . . . ?
C10 C9 Fe1 C8 120.5(5) . . . . ?
C8 C9 Fe1 C7 -37.4(3) . . . . ?
C10 C9 Fe1 C7 83.1(3) . . . . ?
C8 C9 Fe1 C14 119.6(3) . . . . ?
C10 C9 Fe1 C14 -119.9(3) . . . . ?
C8 C9 Fe1 C10 -120.5(5) . . . . ?
C8 C9 Fe1 C11 -167.6(6) . . . . ?
C10 C9 Fe1 C11 -47.1(8) . . . . ?
C8 C9 Fe1 C12 160.3(3) . . . . ?
C10 C9 Fe1 C12 -79.2(4) . . . . ?
C8 C9 Fe1 C6 -82.3(3) . . . . ?
C10 C9 Fe1 C6 38.2(3) . . . . ?
C6 C10 Fe1 C15 159.9(5) . . . . ?
C9 C10 Fe1 C15 41.7(7) . . . . ?
C6 C10 Fe1 C13 -41.2(8) . . . . ?
C9 C10 Fe1 C13 -159.4(6) . . . . ?
C6 C10 Fe1 C8 81.6(3) . . . . ?
C9 C10 Fe1 C8 -36.6(4) . . . . ?
C6 C10 Fe1 C7 38.6(3) . . . . ?
C9 C10 Fe1 C7 -79.5(4) . . . . ?
C6 C10 Fe1 C14 -162.2(3) . . . . ?
C9 C10 Fe1 C14 79.6(4) . . . . ?
C6 C10 Fe1 C9 118.2(5) . . . . ?
C6 C10 Fe1 C11 -78.0(4) . . . . ?
C9 C10 Fe1 C11 163.8(4) . . . . ?
C6 C10 Fe1 C12 -119.7(3) . . . . ?
C9 C10 Fe1 C12 122.1(4) . . . . ?
C9 C10 Fe1 C6 -118.2(5) . . . . ?
C12 C11 Fe1 C15 80.4(3) . . . . ?
C13 C11 Fe1 C15 -39.1(3) . . . . ?
C12 C11 Fe1 C13 119.5(5) . . . . ?
C12 C11 Fe1 C8 158.5(5) . . . . ?
C13 C11 Fe1 C8 39.0(7) . . . . ?
C12 C11 Fe1 C7 -164.9(3) . . . . ?
C13 C11 Fe1 C7 75.7(4) . . . . ?
C12 C11 Fe1 C14 36.9(3) . . . . ?
C13 C11 Fe1 C14 -82.5(4) . . . . ?
C12 C11 Fe1 C9 -42.5(8) . . . . ?
C13 C11 Fe1 C9 -162.0(6) . . . . ?
C12 C11 Fe1 C10 -78.6(4) . . . . ?
C13 C11 Fe1 C10 161.9(3) . . . . ?
C13 C11 Fe1 C12 -119.5(5) . . . . ?
C12 C11 Fe1 C6 -121.1(3) . . . . ?
C13 C11 Fe1 C6 119.4(3) . . . . ?
C11 C12 Fe1 C15 -83.1(4) . . . . ?
C14 C12 Fe1 C15 37.1(3) . . . . ?
C11 C12 Fe1 C13 -37.5(3) . . . . ?
C14 C12 Fe1 C13 82.6(4) . . . . ?
C11 C12 Fe1 C8 -155.4(6) . . . . ?
C14 C12 Fe1 C8 -35.2(8) . . . . ?
C11 C12 Fe1 C7 38.9(8) . . . . ?
C14 C12 Fe1 C7 159.1(6) . . . . ?
C11 C12 Fe1 C14 -120.2(5) . . . . ?
C11 C12 Fe1 C9 165.0(3) . . . . ?
C14 C12 Fe1 C9 -74.8(4) . . . . ?
C11 C12 Fe1 C10 121.7(3) . . . . ?
C14 C12 Fe1 C10 -118.2(3) . . . . ?
C14 C12 Fe1 C11 120.2(5) . . . . ?
C11 C12 Fe1 C6 78.4(4) . . . . ?
C14 C12 Fe1 C6 -161.5(3) . . . . ?
C10 C6 Fe1 C15 -157.0(5) . . . . ?
C7 C6 Fe1 C15 -38.6(6) . . . . ?
C4 C6 Fe1 C15 74.9(7) . . . . ?
C10 C6 Fe1 C13 164.7(3) . . . . ?
C7 C6 Fe1 C13 -76.9(4) . . . . ?
C4 C6 Fe1 C13 36.6(5) . . . . ?
C10 C6 Fe1 C8 -81.8(3) . . . . ?
C7 C6 Fe1 C8 36.7(3) . . . . ?
C4 C6 Fe1 C8 150.1(5) . . . . ?
C10 C6 Fe1 C7 -118.4(4) . . . . ?
C4 C6 Fe1 C7 113.5(5) . . . . ?
C10 C6 Fe1 C14 46.0(6) . . . . ?
C7 C6 Fe1 C14 164.4(5) . . . . ?
C4 C6 Fe1 C14 -82.1(7) . . . . ?
C10 C6 Fe1 C9 -38.5(3) . . . . ?
C7 C6 Fe1 C9 79.9(3) . . . . ?
C4 C6 Fe1 C9 -166.6(4) . . . . ?
C7 C6 Fe1 C10 118.4(4) . . . . ?
C4 C6 Fe1 C10 -128.1(5) . . . . ?
C10 C6 Fe1 C11 122.4(3) . . . . ?
C7 C6 Fe1 C11 -119.2(3) . . . . ?
C4 C6 Fe1 C11 -5.7(4) . . . . ?
C10 C6 Fe1 C12 81.1(3) . . . . ?
C7 C6 Fe1 C12 -160.5(3) . . . . ?
C4 C6 Fe1 C12 -47.0(5) . . . . ?
C25 C29 Fe2 C28 -119.4(7) . . . . ?
C25 C29 Fe2 C26 -39.0(5) . . . . ?
C28 C29 Fe2 C26 80.4(5) . . . . ?
C25 C29 Fe2 C27 -82.0(5) . . . . ?
C28 C29 Fe2 C27 37.4(4) . . . . ?
C28 C29 Fe2 C25 119.4(7) . . . . ?
C25 C29 Fe2 C22 -157.5(7) . . . . ?
C28 C29 Fe2 C22 -38.1(10) . . . . ?
C25 C29 Fe2 C21 166.3(4) . . . . ?
C28 C29 Fe2 C21 -74.3(5) . . . . ?
C25 C29 Fe2 C24 80.2(5) . . . . ?
C28 C29 Fe2 C24 -160.4(4) . . . . ?
C25 C29 Fe2 C23 44.0(9) . . . . ?
C28 C29 Fe2 C23 163.4(6) . . . . ?
C25 C29 Fe2 C20 123.7(5) . . . . ?
C28 C29 Fe2 C20 -116.9(4) . . . . ?
C27 C28 Fe2 C29 118.7(7) . . . . ?
C27 C28 Fe2 C26 37.4(5) . . . . ?
C29 C28 Fe2 C26 -81.3(5) . . . . ?
C29 C28 Fe2 C27 -118.7(7) . . . . ?
C27 C28 Fe2 C25 81.8(5) . . . . ?
C29 C28 Fe2 C25 -36.9(5) . . . . ?
C27 C28 Fe2 C22 -75.4(5) . . . . ?
C29 C28 Fe2 C22 165.9(4) . . . . ?
C27 C28 Fe2 C21 -116.9(5) . . . . ?
C29 C28 Fe2 C21 124.4(5) . . . . ?
C27 C28 Fe2 C24 166.7(5) . . . . ?
C29 C28 Fe2 C24 48.0(9) . . . . ?
C27 C28 Fe2 C23 -42.6(10) . . . . ?
C29 C28 Fe2 C23 -161.3(6) . . . . ?
C27 C28 Fe2 C20 -159.7(4) . . . . ?
C29 C28 Fe2 C20 81.6(5) . . . . ?
C27 C26 Fe2 C29 -81.4(5) . . . . ?
C25 C26 Fe2 C29 37.9(5) . . . . ?
C27 C26 Fe2 C28 -37.6(5) . . . . ?
C25 C26 Fe2 C28 81.7(5) . . . . ?
C25 C26 Fe2 C27 119.3(7) . . . . ?
C27 C26 Fe2 C25 -119.3(7) . . . . ?
C27 C26 Fe2 C22 79.0(5) . . . . ?
C25 C26 Fe2 C22 -161.7(4) . . . . ?
C27 C26 Fe2 C21 42.3(9) . . . . ?
C25 C26 Fe2 C21 161.7(5) . . . . ?
C27 C26 Fe2 C24 163.6(4) . . . . ?
C25 C26 Fe2 C24 -77.1(6) . . . . ?
C27 C26 Fe2 C23 122.0(4) . . . . ?
C25 C26 Fe2 C23 -118.7(5) . . . . ?
C27 C26 Fe2 C20 -157.6(7) . . . . ?
C25 C26 Fe2 C20 -38.3(11) . . . . ?
C26 C27 Fe2 C29 80.8(5) . . . . ?
C28 C27 Fe2 C29 -37.8(5) . . . . ?
C26 C27 Fe2 C28 118.6(7) . . . . ?
C28 C27 Fe2 C26 -118.6(7) . . . . ?
C26 C27 Fe2 C25 37.9(5) . . . . ?
C28 C27 Fe2 C25 -80.7(5) . . . . ?
C26 C27 Fe2 C22 -118.6(5) . . . . ?
C28 C27 Fe2 C22 122.8(5) . . . . ?
C26 C27 Fe2 C21 -160.9(4) . . . . ?
C28 C27 Fe2 C21 80.5(5) . . . . ?
C26 C27 Fe2 C24 -45.6(10) . . . . ?
C28 C27 Fe2 C24 -164.2(6) . . . . ?
C26 C27 Fe2 C23 -77.4(5) . . . . ?
C28 C27 Fe2 C23 164.0(4) . . . . ?
C26 C27 Fe2 C20 164.5(5) . . . . ?
C28 C27 Fe2 C20 45.9(8) . . . . ?
C26 C25 Fe2 C29 -117.3(7) . . . . ?
C29 C25 Fe2 C28 37.4(4) . . . . ?
C26 C25 Fe2 C28 -79.9(5) . . . . ?
C29 C25 Fe2 C26 117.3(7) . . . . ?
C29 C25 Fe2 C27 80.5(5) . . . . ?
C26 C25 Fe2 C27 -36.8(5) . . . . ?
C29 C25 Fe2 C22 161.1(5) . . . . ?
C26 C25 Fe2 C22 43.9(9) . . . . ?
C29 C25 Fe2 C21 -37.9(10) . . . . ?
C26 C25 Fe2 C21 -155.2(7) . . . . ?
C29 C25 Fe2 C24 -119.1(4) . . . . ?
C26 C25 Fe2 C24 123.6(5) . . . . ?
C29 C25 Fe2 C23 -161.8(4) . . . . ?
C26 C25 Fe2 C23 80.9(5) . . . . ?
C29 C25 Fe2 C20 -75.5(5) . . . . ?
C26 C25 Fe2 C20 167.3(4) . . . . ?
C21 C22 Fe2 C29 -47.9(8) . . . . ?
C23 C22 Fe2 C29 -167.7(7) . . . . ?
C21 C22 Fe2 C28 -76.5(4) . . . . ?
C23 C22 Fe2 C28 163.8(3) . . . . ?
C21 C22 Fe2 C26 -157.3(3) . . . . ?
C23 C22 Fe2 C26 82.9(4) . . . . ?
C21 C22 Fe2 C27 -116.7(3) . . . . ?
C23 C22 Fe2 C27 123.6(3) . . . . ?
C21 C22 Fe2 C25 170.9(6) . . . . ?
C23 C22 Fe2 C25 51.1(8) . . . . ?
C23 C22 Fe2 C21 -119.8(4) . . . . ?
C21 C22 Fe2 C24 82.5(3) . . . . ?
C23 C22 Fe2 C24 -37.3(3) . . . . ?
C21 C22 Fe2 C23 119.8(4) . . . . ?
C21 C22 Fe2 C20 37.7(2) . . . . ?
C23 C22 Fe2 C20 -82.0(3) . . . . ?
C22 C21 Fe2 C29 162.7(3) . . . . ?
C20 C21 Fe2 C29 -77.6(3) . . . . ?
C22 C21 Fe2 C28 122.4(3) . . . . ?
C20 C21 Fe2 C28 -117.9(3) . . . . ?
C22 C21 Fe2 C26 51.6(7) . . . . ?
C20 C21 Fe2 C26 171.3(6) . . . . ?
C22 C21 Fe2 C27 81.3(3) . . . . ?
C20 C21 Fe2 C27 -159.0(3) . . . . ?
C22 C21 Fe2 C25 -168.8(8) . . . . ?
C20 C21 Fe2 C25 -49.1(9) . . . . ?
C20 C21 Fe2 C22 119.7(4) . . . . ?
C22 C21 Fe2 C24 -80.8(3) . . . . ?
C20 C21 Fe2 C24 39.0(2) . . . . ?
C22 C21 Fe2 C23 -37.3(3) . . . . ?
C20 C21 Fe2 C23 82.4(3) . . . . ?
C22 C21 Fe2 C20 -119.7(4) . . . . ?
C23 C24 Fe2 C29 -159.9(4) . . . . ?
C20 C24 Fe2 C29 80.4(4) . . . . ?
C23 C24 Fe2 C28 165.3(6) . . . . ?
C20 C24 Fe2 C28 45.6(7) . . . . ?
C23 C24 Fe2 C26 -76.2(4) . . . . ?
C20 C24 Fe2 C26 164.1(4) . . . . ?
C23 C24 Fe2 C27 -42.0(8) . . . . ?
C20 C24 Fe2 C27 -161.7(7) . . . . ?
C23 C24 Fe2 C25 -118.4(4) . . . . ?
C20 C24 Fe2 C25 121.9(4) . . . . ?
C23 C24 Fe2 C22 37.5(3) . . . . ?
C20 C24 Fe2 C22 -82.3(3) . . . . ?
C23 C24 Fe2 C21 81.2(3) . . . . ?
C20 C24 Fe2 C21 -38.6(2) . . . . ?
C20 C24 Fe2 C23 -119.7(3) . . . . ?
C23 C24 Fe2 C20 119.7(3) . . . . ?
C24 C23 Fe2 C29 49.7(7) . . . . ?
C22 C23 Fe2 C29 169.3(6) . . . . ?
C24 C23 Fe2 C28 -163.4(7) . . . . ?
C22 C23 Fe2 C28 -43.8(8) . . . . ?
C24 C23 Fe2 C26 124.1(3) . . . . ?
C22 C23 Fe2 C26 -116.3(4) . . . . ?
C24 C23 Fe2 C27 165.0(3) . . . . ?
C22 C23 Fe2 C27 -75.4(4) . . . . ?
C24 C23 Fe2 C25 81.4(4) . . . . ?
C22 C23 Fe2 C25 -159.0(4) . . . . ?
C24 C23 Fe2 C22 -119.6(4) . . . . ?
C24 C23 Fe2 C21 -82.3(3) . . . . ?
C22 C23 Fe2 C21 37.4(3) . . . . ?
C22 C23 Fe2 C24 119.6(4) . . . . ?
C24 C23 Fe2 C20 -38.0(2) . . . . ?
C22 C23 Fe2 C20 81.6(3) . . . . ?
C21 C20 Fe2 C29 122.6(3) . . . . ?
C24 C20 Fe2 C29 -119.6(4) . . . . ?
C19 C20 Fe2 C29 -2.6(4) . . . . ?
C21 C20 Fe2 C28 80.6(4) . . . . ?
C24 C20 Fe2 C28 -161.6(3) . . . . ?
C19 C20 Fe2 C28 -44.7(5) . . . . ?
C21 C20 Fe2 C26 -167.4(9) . . . . ?
C24 C20 Fe2 C26 -49.6(9) . . . . ?
C19 C20 Fe2 C26 67.3(10) . . . . ?
C21 C20 Fe2 C27 48.3(6) . . . . ?
C24 C20 Fe2 C27 166.1(5) . . . . ?
C19 C20 Fe2 C27 -77.0(6) . . . . ?
C21 C20 Fe2 C25 163.0(4) . . . . ?
C24 C20 Fe2 C25 -79.2(4) . . . . ?
C19 C20 Fe2 C25 37.7(5) . . . . ?
C21 C20 Fe2 C22 -37.2(2) . . . . ?
C24 C20 Fe2 C22 80.5(3) . . . . ?
C19 C20 Fe2 C22 -162.5(4) . . . . ?
C24 C20 Fe2 C21 117.8(3) . . . . ?
C19 C20 Fe2 C21 -125.3(4) . . . . ?
C21 C20 Fe2 C24 -117.8(3) . . . . ?
C19 C20 Fe2 C24 117.0(4) . . . . ?
C21 C20 Fe2 C23 -80.8(3) . . . . ?
C24 C20 Fe2 C23 37.0(2) . . . . ?
C19 C20 Fe2 C23 154.0(4) . . . . ?
C3 C4 N1 N2 0.2(4) . . . . ?
C6 C4 N1 N2 179.2(4) . . . . ?
C3 C4 N1 C5 -176.1(4) . . . . ?
C6 C4 N1 C5 2.9(7) . . . . ?
N3 C5 N1 N2 56.1(5) . . . . ?
N3 C5 N1 C4 -127.7(4) . . . . ?
C3 C2 N2 N1 -0.4(5) . . . . ?
C1 C2 N2 N1 179.8(4) . . . . ?
C4 N1 N2 C2 0.1(4) . . . . ?
C5 N1 N2 C2 176.9(4) . . . . ?
C18 C19 N3 N4 0.9(5) . . . . ?
C20 C19 N3 N4 177.8(4) . . . . ?
C18 C19 N3 C5 -177.9(4) . . . . ?
C20 C19 N3 C5 -0.9(7) . . . . ?
N1 C5 N3 N4 77.0(5) . . . . ?
N1 C5 N3 C19 -104.3(5) . . . . ?
C18 C17 N4 N3 0.4(5) . . . . ?
C16 C17 N4 N3 179.9(5) . . . . ?
C19 N3 N4 C17 -0.8(5) . . . . ?
C5 N3 N4 C17 178.1(4) . . . . ?
